data_4022090
loop_
_publ_author_name
'Jae Hong Seo'
'Gerald D. Artman, III'
'Steven M. Weinreb'

_publ_section_title
;
 Synthetic Studies on Perophoramidine and the Communesins:
 Construction of the Vicinal Quaternary Stereocenters
;
_journal_name_full 'Journal of Organic Chemistry'
_journal_page_first 8891
_journal_page_last 8900
_journal_paper_doi 10.1021/jo061660a
_journal_volume 71
_journal_year 2006
_chemical_formula_sum 'C24 H26 Cl2 N2 O5'
_chemical_formula_weight 493.37
_chemical_name_systematic
; 
 ? 
;
_space_group_IT_number 2
_symmetry_cell_setting triclinic
_symmetry_space_group_name_Hall '-P 1'
_symmetry_space_group_name_H-M 'P -1'
_atom_sites_solution_hydrogens geom
_atom_sites_solution_primary direct
_atom_sites_solution_secondary difmap
_audit_creation_method SHELXL-97
_cell_angle_alpha 81.199(3)
_cell_angle_beta 73.995(3)
_cell_angle_gamma 71.852(3)
_cell_formula_units_Z 2
_cell_length_a 8.6926(15)
_cell_length_b 10.0514(17)
_cell_length_c 14.349(2)
_cell_measurement_reflns_used 5082
_cell_measurement_temperature 108(2)
_cell_measurement_theta_max 28.211
_cell_measurement_theta_min 2.508
_cell_volume 1142.1(3)
_computing_cell_refinement 'Bruker SMART'
_computing_data_collection 'Bruker SMART'
_computing_data_reduction 'Bruker SAINT'
_computing_molecular_graphics 'Bruker SHELXTL'
_computing_publication_material 'Bruker SHELXTL'
_computing_structure_refinement 'SHELXL-97 (Sheldrick, 1997)'
_computing_structure_solution 'SHELXS-97 (Sheldrick, 1990)'
_diffrn_ambient_temperature 108(2)
_diffrn_measured_fraction_theta_full 0.915
_diffrn_measured_fraction_theta_max 0.915
_diffrn_measurement_device_type 'CCD area detector'
_diffrn_measurement_method 'phi and omega scans'
_diffrn_radiation_monochromator graphite
_diffrn_radiation_source 'fine-focus sealed tube'
_diffrn_radiation_type MoK\a
_diffrn_radiation_wavelength 0.71073
_diffrn_reflns_av_R_equivalents 0.0242
_diffrn_reflns_av_sigmaI/netI 0.0355
_diffrn_reflns_limit_h_max 11
_diffrn_reflns_limit_h_min -11
_diffrn_reflns_limit_k_max 13
_diffrn_reflns_limit_k_min -13
_diffrn_reflns_limit_l_max 19
_diffrn_reflns_limit_l_min -19
_diffrn_reflns_number 12082
_diffrn_reflns_theta_full 28.44
_diffrn_reflns_theta_max 28.44
_diffrn_reflns_theta_min 2.14
_exptl_absorpt_coefficient_mu 0.324
_exptl_absorpt_correction_type none
_exptl_crystal_colour colourless
_exptl_crystal_density_diffrn 1.435
_exptl_crystal_density_method 'not measured'
_exptl_crystal_description brick
_exptl_crystal_F_000 516
_exptl_crystal_size_max 0.20
_exptl_crystal_size_mid 0.15
_exptl_crystal_size_min 0.08
_refine_diff_density_max 0.867
_refine_diff_density_min -0.737
_refine_diff_density_rms 0.075
_refine_ls_extinction_method none
_refine_ls_goodness_of_fit_ref 1.056
_refine_ls_hydrogen_treatment noref
_refine_ls_matrix_type full
_refine_ls_number_parameters 302
_refine_ls_number_reflns 5268
_refine_ls_number_restraints 0
_refine_ls_restrained_S_all 1.056
_refine_ls_R_factor_all 0.0526
_refine_ls_R_factor_gt 0.0439
_refine_ls_shift/su_max 0.001
_refine_ls_shift/su_mean 0.000
_refine_ls_structure_factor_coef Fsqd
_refine_ls_weighting_details 'calc w=1/[\s^2^(Fo^2^)+(0.0693P)^2^+0.6959P] where P=(Fo^2^+2Fc^2^)/3'
_refine_ls_weighting_scheme calc
_refine_ls_wR_factor_gt 0.1173
_refine_ls_wR_factor_ref 0.1274
_reflns_number_gt 4483
_reflns_number_total 5268
_reflns_threshold_expression >2sigma(I)
_cod_data_source_file jo061660asi20060808_122302.cif
_cod_depositor_comments
;
The following automatic conversions were performed:
'_symmetry_cell_setting' value 'Triclinic' changed to 'triclinic'
according to '/home/saulius/struct/CIF-dictionaries/cif_core.dic'
dictionary named 'cif_core.dic' version 2.4.1 from 2010-06-29.

Automatic conversion script
Id: cif_fix_enum 1527 2010-12-29 10:47:43Z saulius 
;
_cod_database_code 4022090

loop_
_symmetry_equiv_pos_as_xyz
'x, y, z'
'-x, -y, -z'

loop_
_atom_site_label
_atom_site_type_symbol
_atom_site_fract_x
_atom_site_fract_y
_atom_site_fract_z
_atom_site_U_iso_or_equiv
_atom_site_adp_type
_atom_site_occupancy
_atom_site_symmetry_multiplicity
_atom_site_calc_flag
_atom_site_refinement_flags
C1 C -0.1607(2) 0.6522(2) 0.40742(13) 0.0163(4) Uani 1 1 d .
C2 C -0.2457(2) 0.7871(2) 0.43692(13) 0.0188(4) Uani 1 1 d .
H2 H -0.3110 0.8002 0.5017 0.023 Uiso 1 1 calc R
C3 C -0.2342(2) 0.9015(2) 0.37147(14) 0.0176(4) Uani 1 1 d .
C4 C -0.1402(2) 0.88747(19) 0.27594(13) 0.0155(4) Uani 1 1 d .
H4 H -0.1373 0.9673 0.2312 0.019 Uiso 1 1 calc R
C5 C -0.0512(2) 0.75387(19) 0.24821(12) 0.0130(3) Uani 1 1 d .
C6 C -0.0605(2) 0.63576(19) 0.31314(12) 0.0139(3) Uani 1 1 d .
C7 C 0.0800(3) 0.3688(2) 0.30882(14) 0.0194(4) Uani 1 1 d .
H7A H 0.1859 0.3151 0.2674 0.023 Uiso 1 1 calc R
H7B H 0.0997 0.3709 0.3733 0.023 Uiso 1 1 calc R
C8 C -0.0379(3) 0.2502(2) 0.23201(16) 0.0283(5) Uani 1 1 d .
H8A H -0.0669 0.3305 0.1856 0.042 Uiso 1 1 calc R
H8B H -0.1190 0.1963 0.2446 0.042 Uiso 1 1 calc R
H8C H 0.0740 0.1900 0.2048 0.042 Uiso 1 1 calc R
C9 C 0.0981(2) 0.54609(19) 0.16884(13) 0.0134(3) Uani 1 1 d .
C10 C 0.0564(2) 0.70757(18) 0.14909(12) 0.0124(3) Uani 1 1 d .
C11 C -0.0438(2) 0.75013(19) 0.06970(12) 0.0132(3) Uani 1 1 d .
H11A H -0.0621 0.8519 0.0513 0.016 Uiso 1 1 calc R
H11B H 0.0234 0.6994 0.0113 0.016 Uiso 1 1 calc R
C12 C -0.2123(2) 0.7190(2) 0.10170(14) 0.0192(4) Uani 1 1 d .
H12 H -0.2562 0.6809 0.1646 0.023 Uiso 1 1 calc R
C13 C 0.2284(2) 0.74731(18) 0.11883(12) 0.0115(3) Uani 1 1 d .
C14 C 0.3288(2) 0.67874(19) 0.19602(13) 0.0134(3) Uani 1 1 d .
C15 C 0.3117(2) 0.74572(19) 0.27938(13) 0.0156(4) Uani 1 1 d .
C16 C 0.4103(3) 0.6817(2) 0.34514(14) 0.0204(4) Uani 1 1 d .
H16 H 0.4016 0.7296 0.3994 0.024 Uiso 1 1 calc R
C17 C 0.5208(3) 0.5487(2) 0.33165(14) 0.0227(4) Uani 1 1 d .
H17 H 0.5874 0.5058 0.3766 0.027 Uiso 1 1 calc R
C18 C 0.5341(2) 0.4784(2) 0.25283(14) 0.0204(4) Uani 1 1 d .
H18 H 0.6065 0.3859 0.2447 0.024 Uiso 1 1 calc R
C19 C 0.4404(2) 0.5447(2) 0.18560(13) 0.0162(4) Uani 1 1 d .
H19 H 0.4529 0.4969 0.1306 0.019 Uiso 1 1 calc R
C20 C 0.3340(2) 0.69472(19) 0.01562(12) 0.0137(3) Uani 1 1 d .
H20A H 0.4538 0.6703 0.0148 0.016 Uiso 1 1 calc R
H20B H 0.3104 0.6074 0.0077 0.016 Uiso 1 1 calc R
C21 C 0.3041(2) 0.7962(2) -0.07091(13) 0.0166(4) Uani 1 1 d .
H21 H 0.1928 0.8372 -0.0772 0.020 Uiso 1 1 calc R
C22 C 0.4268(3) 0.8302(2) -0.13842(14) 0.0220(4) Uani 1 1 d .
H22A H 0.5390 0.7903 -0.1335 0.026 Uiso 1 1 calc R
H22B H 0.4027 0.8946 -0.1919 0.026 Uiso 1 1 calc R
C23 C 0.2027(2) 0.90784(19) 0.10518(12) 0.0133(3) Uani 1 1 d .
C24 C 0.1711(4) 0.9413(3) 0.37654(17) 0.0367(6) Uani 1 1 d .
H24A H 0.1432 0.8790 0.4342 0.055 Uiso 1 1 calc R
H24B H 0.0793 1.0281 0.3780 0.055 Uiso 1 1 calc R
H24C H 0.2732 0.9638 0.3761 0.055 Uiso 1 1 calc R
Cl1 Cl -0.19599(6) 0.51324(5) 0.48995(3) 0.02060(13) Uani 1 1 d .
Cl2 Cl -0.34003(6) 1.07046(5) 0.40882(3) 0.02561(14) Uani 1 1 d .
N1 N 0.03445(19) 0.51292(16) 0.26530(11) 0.0145(3) Uani 1 1 d .
N2 N 0.34296(19) 0.94728(16) 0.08804(11) 0.0159(3) Uani 1 1 d .
H2A H 0.3319 1.0297 0.0505 0.024 Uiso 1 1 calc R
H2B H 0.4310 0.8800 0.0565 0.024 Uiso 1 1 calc R
H2C H 0.3608 0.9588 0.1455 0.024 Uiso 1 1 calc R
O1 O -0.04047(19) 0.29897(15) 0.32026(10) 0.0241(3) Uani 1 1 d .
O2 O 0.17400(16) 0.45888(14) 0.10900(9) 0.0174(3) Uani 1 1 d .
O3 O 0.19657(17) 0.87349(14) 0.29165(10) 0.0196(3) Uani 1 1 d .
O4 O 0.06692(16) 0.99287(13) 0.10278(9) 0.0155(3) Uani 1 1 d .
O5 O -0.29553(16) 0.75471(14) 0.02418(9) 0.0165(3) Uani 1 1 d .
H5 H -0.2506 0.6938 -0.0167 0.025 Uiso 1 1 calc R

loop_
_atom_site_aniso_label
_atom_site_aniso_U_11
_atom_site_aniso_U_22
_atom_site_aniso_U_33
_atom_site_aniso_U_23
_atom_site_aniso_U_13
_atom_site_aniso_U_12
C1 0.0156(8) 0.0199(9) 0.0139(8) 0.0033(7) -0.0048(7) -0.0068(7)
C2 0.0150(9) 0.0267(10) 0.0130(8) -0.0033(7) -0.0001(7) -0.0055(8)
C3 0.0136(8) 0.0178(9) 0.0186(9) -0.0059(7) -0.0017(7) -0.0003(7)
C4 0.0118(8) 0.0164(9) 0.0166(8) -0.0025(7) -0.0024(7) -0.0020(7)
C5 0.0097(8) 0.0166(8) 0.0128(8) -0.0016(6) -0.0029(6) -0.0034(7)
C6 0.0121(8) 0.0163(8) 0.0136(8) -0.0007(6) -0.0051(7) -0.0030(7)
C7 0.0214(9) 0.0145(9) 0.0211(9) 0.0023(7) -0.0082(8) -0.0021(8)
C8 0.0328(12) 0.0260(11) 0.0303(11) -0.0052(9) -0.0043(9) -0.0156(10)
C9 0.0103(8) 0.0151(8) 0.0170(8) -0.0019(6) -0.0048(6) -0.0049(7)
C10 0.0107(8) 0.0130(8) 0.0130(8) -0.0018(6) -0.0027(6) -0.0023(7)
C11 0.0112(8) 0.0158(8) 0.0138(8) -0.0010(6) -0.0042(6) -0.0044(7)
C12 0.0134(8) 0.0296(10) 0.0169(8) 0.0023(7) -0.0057(7) -0.0096(8)
C13 0.0100(8) 0.0120(8) 0.0124(8) -0.0011(6) -0.0029(6) -0.0027(6)
C14 0.0102(8) 0.0162(8) 0.0144(8) 0.0002(6) -0.0038(6) -0.0049(7)
C15 0.0137(8) 0.0165(9) 0.0179(8) -0.0001(7) -0.0042(7) -0.0063(7)
C16 0.0225(10) 0.0256(10) 0.0166(9) 0.0008(7) -0.0087(7) -0.0095(8)
C17 0.0206(10) 0.0278(10) 0.0216(9) 0.0068(8) -0.0125(8) -0.0073(9)
C18 0.0153(9) 0.0195(9) 0.0248(10) 0.0032(8) -0.0072(8) -0.0029(8)
C19 0.0129(8) 0.0172(9) 0.0171(8) -0.0004(7) -0.0038(7) -0.0027(7)
C20 0.0111(8) 0.0154(8) 0.0132(8) -0.0025(6) -0.0010(6) -0.0028(7)
C21 0.0147(8) 0.0195(9) 0.0147(8) -0.0024(7) -0.0045(7) -0.0020(7)
C22 0.0193(9) 0.0263(10) 0.0183(9) 0.0024(8) -0.0051(7) -0.0049(8)
C23 0.0140(8) 0.0152(8) 0.0115(8) -0.0013(6) -0.0035(6) -0.0046(7)
C24 0.0513(15) 0.0288(12) 0.0292(11) -0.0129(9) -0.0197(11) 0.0036(11)
Cl1 0.0232(2) 0.0249(2) 0.0152(2) 0.00432(17) -0.00496(17) -0.0112(2)
Cl2 0.0251(3) 0.0203(2) 0.0235(2) -0.00828(18) 0.00359(19) -0.0004(2)
N1 0.0144(7) 0.0137(7) 0.0148(7) 0.0001(6) -0.0046(6) -0.0029(6)
N2 0.0154(8) 0.0159(7) 0.0175(7) -0.0015(6) -0.0040(6) -0.0056(6)
O1 0.0305(8) 0.0185(7) 0.0238(7) -0.0016(5) -0.0021(6) -0.0115(6)
O2 0.0160(6) 0.0156(6) 0.0195(6) -0.0054(5) -0.0021(5) -0.0029(5)
O3 0.0207(7) 0.0200(7) 0.0182(6) -0.0061(5) -0.0076(5) -0.0014(6)
O4 0.0126(6) 0.0145(6) 0.0174(6) -0.0003(5) -0.0040(5) -0.0011(5)
O5 0.0120(6) 0.0194(7) 0.0191(6) -0.0046(5) -0.0067(5) -0.0020(5)

loop_
_atom_type_symbol
_atom_type_description
_atom_type_scat_dispersion_real
_atom_type_scat_dispersion_imag
_atom_type_scat_source
C C 0.0033 0.0016 'International Tables Vol C Tables 4.2.6.8 and 6.1.1.4'
H H 0.0000 0.0000 'International Tables Vol C Tables 4.2.6.8 and 6.1.1.4'
N N 0.0061 0.0033 'International Tables Vol C Tables 4.2.6.8 and 6.1.1.4'
O O 0.0106 0.0060 'International Tables Vol C Tables 4.2.6.8 and 6.1.1.4'
Cl Cl 0.1484 0.1585 'International Tables Vol C Tables 4.2.6.8 and 6.1.1.4'

loop_
_geom_angle_atom_site_label_1
_geom_angle_atom_site_label_2
_geom_angle_atom_site_label_3
_geom_angle
C2 C1 C6 119.20(17)
C2 C1 Cl1 116.95(14)
C6 C1 Cl1 123.75(15)
C3 C2 C1 119.54(17)
C3 C2 H2 120.2
C1 C2 H2 120.2
C2 C3 C4 122.25(17)
C2 C3 Cl2 119.43(14)
C4 C3 Cl2 118.32(15)
C5 C4 C3 117.92(17)
C5 C4 H4 121.0
C3 C4 H4 121.0
C4 C5 C6 121.01(16)
C4 C5 C10 129.16(16)
C6 C5 C10 109.70(15)
C1 C6 C5 119.98(16)
C1 C6 N1 130.37(17)
C5 C6 N1 109.55(15)
O1 C7 N1 113.82(16)
O1 C7 H7A 108.8
N1 C7 H7A 108.8
O1 C7 H7B 108.8
N1 C7 H7B 108.8
H7A C7 H7B 107.7
O1 C8 H8A 109.5
O1 C8 H8B 109.5
H8A C8 H8B 109.5
O1 C8 H8C 109.5
H8A C8 H8C 109.5
H8B C8 H8C 109.5
O2 C9 N1 123.93(17)
O2 C9 C10 126.49(16)
N1 C9 C10 109.58(14)
C5 C10 C9 100.52(14)
C5 C10 C11 112.25(14)
C9 C10 C11 107.55(14)
C5 C10 C13 113.71(14)
C9 C10 C13 107.51(13)
C11 C10 C13 114.08(14)
C12 C11 C10 113.51(15)
C12 C11 H11A 108.9
C10 C11 H11A 108.9
C12 C11 H11B 108.9
C10 C11 H11B 108.9
H11A C11 H11B 107.7
O5 C12 C11 110.92(15)
O5 C12 H12 124.5
C11 C12 H12 124.5
C14 C13 C23 111.04(14)
C14 C13 C20 109.71(14)
C23 C13 C20 103.66(13)
C14 C13 C10 108.99(14)
C23 C13 C10 112.53(14)
C20 C13 C10 110.81(13)
C19 C14 C15 117.21(16)
C19 C14 C13 120.14(15)
C15 C14 C13 122.64(16)
O3 C15 C16 122.59(17)
O3 C15 C14 116.93(16)
C16 C15 C14 120.47(17)
C17 C16 C15 120.40(18)
C17 C16 H16 119.8
C15 C16 H16 119.8
C18 C17 C16 120.07(17)
C18 C17 H17 120.0
C16 C17 H17 120.0
C17 C18 C19 119.31(18)
C17 C18 H18 120.3
C19 C18 H18 120.3
C18 C19 C14 122.42(18)
C18 C19 H19 118.8
C14 C19 H19 118.8
C21 C20 C13 116.29(14)
C21 C20 H20A 108.2
C13 C20 H20A 108.2
C21 C20 H20B 108.2
C13 C20 H20B 108.2
H20A C20 H20B 107.4
C22 C21 C20 122.57(17)
C22 C21 H21 118.7
C20 C21 H21 118.7
C21 C22 H22A 120.0
C21 C22 H22B 120.0
H22A C22 H22B 120.0
O4 C23 N2 122.10(17)
O4 C23 C13 122.77(16)
N2 C23 C13 114.91(15)
O3 C24 H24A 109.5
O3 C24 H24B 109.5
H24A C24 H24B 109.5
O3 C24 H24C 109.5
H24A C24 H24C 109.5
H24B C24 H24C 109.5
C9 N1 C6 110.40(14)
C9 N1 C7 121.61(15)
C6 N1 C7 127.68(15)
C23 N2 H2A 109.5
C23 N2 H2B 109.5
H2A N2 H2B 109.5
C23 N2 H2C 109.5
H2A N2 H2C 109.5
H2B N2 H2C 109.5
C7 O1 C8 112.55(16)
C15 O3 C24 118.52(16)
C12 O5 H5 109.5

loop_
_geom_bond_atom_site_label_1
_geom_bond_atom_site_label_2
_geom_bond_distance
C1 C2 1.394(3)
C1 C6 1.395(3)
C1 Cl1 1.7343(19)
C2 C3 1.380(3)
C2 H2 0.9500
C3 C4 1.392(3)
C3 Cl2 1.7465(19)
C4 C5 1.381(2)
C4 H4 0.9500
C5 C6 1.401(2)
C5 C10 1.521(2)
C6 N1 1.410(2)
C7 O1 1.394(2)
C7 N1 1.465(2)
C7 H7A 0.9900
C7 H7B 0.9900
C8 O1 1.418(3)
C8 H8A 0.9800
C8 H8B 0.9800
C8 H8C 0.9800
C9 O2 1.224(2)
C9 N1 1.373(2)
C9 C10 1.548(2)
C10 C11 1.551(2)
C10 C13 1.595(2)
C11 C12 1.525(2)
C11 H11A 0.9900
C11 H11B 0.9900
C12 O5 1.431(2)
C12 H12 0.9500
C13 C14 1.546(2)
C13 C23 1.547(2)
C13 C20 1.582(2)
C14 C19 1.395(3)
C14 C15 1.411(2)
C15 O3 1.361(2)
C15 C16 1.398(3)
C16 C17 1.387(3)
C16 H16 0.9500
C17 C18 1.383(3)
C17 H17 0.9500
C18 C19 1.392(3)
C18 H18 0.9500
C19 H19 0.9500
C20 C21 1.508(2)
C20 H20A 0.9900
C20 H20B 0.9900
C21 C22 1.323(3)
C21 H21 0.9500
C22 H22A 0.9500
C22 H22B 0.9500
C23 O4 1.229(2)
C23 N2 1.346(2)
C24 O3 1.417(2)
C24 H24A 0.9800
C24 H24B 0.9800
C24 H24C 0.9800
N2 H2A 0.9100
N2 H2B 0.9100
N2 H2C 0.9100
O5 H5 0.8400

loop_
_geom_torsion_atom_site_label_1
_geom_torsion_atom_site_label_2
_geom_torsion_atom_site_label_3
_geom_torsion_atom_site_label_4
_geom_torsion
C6 C1 C2 C3 2.4(3)
Cl1 C1 C2 C3 -174.24(15)
C1 C2 C3 C4 0.1(3)
C1 C2 C3 Cl2 -179.69(14)
C2 C3 C4 C5 -2.5(3)
Cl2 C3 C4 C5 177.24(13)
C3 C4 C5 C6 2.5(3)
C3 C4 C5 C10 177.94(17)
C2 C1 C6 C5 -2.4(3)
Cl1 C1 C6 C5 173.99(14)
C2 C1 C6 N1 -178.56(17)
Cl1 C1 C6 N1 -2.1(3)
C4 C5 C6 C1 0.0(3)
C10 C5 C6 C1 -176.32(16)
C4 C5 C6 N1 176.82(15)
C10 C5 C6 N1 0.55(19)
C4 C5 C10 C9 -173.56(17)
C6 C5 C10 C9 2.31(18)
C4 C5 C10 C11 -59.5(2)
C6 C5 C10 C11 116.35(16)
C4 C5 C10 C13 71.9(2)
C6 C5 C10 C13 -112.26(16)
O2 C9 C10 C5 174.69(17)
N1 C9 C10 C5 -4.52(17)
O2 C9 C10 C11 57.1(2)
N1 C9 C10 C11 -122.08(15)
O2 C9 C10 C13 -66.1(2)
N1 C9 C10 C13 114.65(15)
C5 C10 C11 C12 -45.6(2)
C9 C10 C11 C12 64.10(19)
C13 C10 C11 C12 -176.76(15)
C10 C11 C12 O5 -177.46(14)
C5 C10 C13 C14 58.65(18)
C9 C10 C13 C14 -51.69(17)
C11 C10 C13 C14 -170.86(14)
C5 C10 C13 C23 -64.98(18)
C9 C10 C13 C23 -175.32(13)
C11 C10 C13 C23 65.51(18)
C5 C10 C13 C20 179.48(14)
C9 C10 C13 C20 69.14(17)
C11 C10 C13 C20 -50.03(19)
C23 C13 C14 C19 -145.22(17)
C20 C13 C14 C19 -31.2(2)
C10 C13 C14 C19 90.27(19)
C23 C13 C14 C15 35.6(2)
C20 C13 C14 C15 149.58(16)
C10 C13 C14 C15 -88.92(19)
C19 C14 C15 O3 -176.78(16)
C13 C14 C15 O3 2.4(3)
C19 C14 C15 C16 3.4(3)
C13 C14 C15 C16 -177.42(17)
O3 C15 C16 C17 177.18(18)
C14 C15 C16 C17 -3.0(3)
C15 C16 C17 C18 0.0(3)
C16 C17 C18 C19 2.4(3)
C17 C18 C19 C14 -1.9(3)
C15 C14 C19 C18 -0.9(3)
C13 C14 C19 C18 179.83(17)
C14 C13 C20 C21 -149.68(15)
C23 C13 C20 C21 -31.02(19)
C10 C13 C20 C21 89.92(18)
C13 C20 C21 C22 128.13(19)
C14 C13 C23 O4 -133.35(17)
C20 C13 C23 O4 108.91(18)
C10 C13 C23 O4 -10.9(2)
C14 C13 C23 N2 51.91(19)
C20 C13 C23 N2 -65.83(17)
C10 C13 C23 N2 174.40(14)
O2 C9 N1 C6 -174.01(16)
C10 C9 N1 C6 5.23(19)
O2 C9 N1 C7 12.0(3)
C10 C9 N1 C7 -168.75(15)
C1 C6 N1 C9 172.76(18)
C5 C6 N1 C9 -3.7(2)
C1 C6 N1 C7 -13.7(3)
C5 C6 N1 C7 169.83(17)
O1 C7 N1 C9 -100.9(2)
O1 C7 N1 C6 86.2(2)
N1 C7 O1 C8 78.0(2)
C16 C15 O3 C24 -2.7(3)
C14 C15 O3 C24 177.46(19)
